data_1531317
loop_
_publ_author_name
'Dunyushkina, L. A.'
'Gorbunov, V. A.'

_publ_section_title
;
 Crystal Structure and Electrical Conductivity Correlation in
 CaTi~1-x~Fe~x~O~3-\d~
;
_journal_issue 3-4
_journal_name_full Ionics
_journal_page_first 256
_journal_page_last 261
_journal_paper_doi 10.1007/BF02376076
_journal_volume 8
_journal_year 2002
_chemical_formula_sum 'Ca Fe0.4 O2.8 Ti0.6'
_chemical_name_systematic 'Ca (Ti0.6 Fe0.4) O2.8'
_space_group_IT_number 62
_symmetry_space_group_name_Hall '-P 2c 2ab'
_symmetry_space_group_name_H-M 'P b n m'
_cell_angle_alpha 90
_cell_angle_beta 90
_cell_angle_gamma 90
_cell_formula_units_Z 4
_cell_length_a 5.3846
_cell_length_b 5.4291
_cell_length_c 7.66
_cell_volume 223.929
_citation_journal_id_ASTM IONIFA
_cod_data_source_file Dunyushkina_IONIFA_2002_1710.cif
_cod_data_source_block Ca1Fe0.4O2.8Ti0.6
_cod_original_cell_volume 223.9289
_cod_original_sg_symbol_Hall '-P 2ac 2n (z,x,y)'
_cod_original_formula_sum 'Ca1 Fe0.4 O2.8 Ti0.6'
_cod_database_code 1531317

loop_
_symmetry_equiv_pos_as_xyz
x,y,z
x+1/2,-y+1/2,-z
-x+1/2,y+1/2,-z+1/2
-x,-y,z+1/2
-x,-y,-z
-x-1/2,y-1/2,z
x-1/2,-y-1/2,z-1/2
x,y,-z-1/2

loop_
_atom_site_label
_atom_site_type_symbol
_atom_site_fract_x
_atom_site_fract_y
_atom_site_fract_z
_atom_site_occupancy
_atom_site_U_iso_or_equiv
Fe1 Fe+3 0 0.5 0 0.4 0.0
Ti1 Ti+4 0 0.5 0 0.6 0.0
O2 O-2 0.762 0.25 0.031 0.9 0.0
Ca1 Ca+2 0 -0.001 0.25 1.007 0.0
O1 O-2 0.004 0.492 0.25 1 0.0
